data_7124016
loop_
_publ_author_name
'Hameed, Yasmeen'
'Berro, Patrick'
'Gabidullin, Bulat'
'Richeson, Darrin'

_publ_section_title
;
 An Integrated Re(I) Photocatalyst/Sensitizer that Activates the Formation
 of Formic Acid from Reduction of CO2
;
_journal_name_full 'Chemical Communications'
_journal_paper_doi 10.1039/C9CC03943K
_journal_year 2019
_chemical_formula_sum 'C23 H16 F3 N4 O5 Re S'
_chemical_formula_weight 703.66
_space_group_crystal_system monoclinic
_space_group_IT_number 15
_space_group_name_Hall '-C 2yc'
_space_group_name_H-M_alt 'C 1 2/c 1'
_symmetry_space_group_name_Hall '-C 2yc'
_symmetry_space_group_name_H-M 'C 1 2/c 1'
_atom_sites_solution_hydrogens geom
_audit_creation_method SHELXL-2014/7
_audit_update_record
;
2019-05-03 deposited with the CCDC.    2019-08-14 downloaded from the CCDC.
;
_cell_angle_alpha 90
_cell_angle_beta 98.9490(10)
_cell_angle_gamma 90
_cell_formula_units_Z 4
_cell_length_a 7.3001(2)
_cell_length_b 14.2559(4)
_cell_length_c 22.3731(6)
_cell_measurement_reflns_used 5107
_cell_measurement_temperature 200(2)
_cell_measurement_theta_max 28.31
_cell_measurement_theta_min 2.86
_cell_volume 2300.01(11)
_computing_cell_refinement 'APEX II, Bruker (2009)'
_computing_data_collection 'APEX II, Bruker (2009)'
_computing_data_reduction 'XPREP, Bruker (2009)'
_computing_molecular_graphics 'Mercury (Macrae et al., 2008)'
_computing_publication_material 'CIFTAB (Sheldrick, 1997)'
_computing_structure_refinement 'SHELXL-2014/7 (Sheldrick, 2014)'
_computing_structure_solution 'SHELXS-03 (Sheldrick, 2003)'
_diffrn_ambient_temperature 200(2)
_diffrn_measured_fraction_theta_full 1.000
_diffrn_measured_fraction_theta_max 0.993
_diffrn_measurement_device_type 'Bruker APEX-II CCD'
_diffrn_measurement_method '\f and \w scans'
_diffrn_radiation_type MoK\a
_diffrn_radiation_wavelength 0.71073
_diffrn_reflns_av_R_equivalents 0.0680
_diffrn_reflns_av_unetI/netI 0.0566
_diffrn_reflns_Laue_measured_fraction_full 1.000
_diffrn_reflns_Laue_measured_fraction_max 0.993
_diffrn_reflns_limit_h_max 9
_diffrn_reflns_limit_h_min -9
_diffrn_reflns_limit_k_max 18
_diffrn_reflns_limit_k_min -18
_diffrn_reflns_limit_l_max 29
_diffrn_reflns_limit_l_min -29
_diffrn_reflns_number 16868
_diffrn_reflns_point_group_measured_fraction_full 1.000
_diffrn_reflns_point_group_measured_fraction_max 0.993
_diffrn_reflns_theta_full 25.242
_diffrn_reflns_theta_max 28.402
_diffrn_reflns_theta_min 1.843
_exptl_absorpt_coefficient_mu 5.444
_exptl_absorpt_correction_T_max 0.7457
_exptl_absorpt_correction_T_min 0.6038
_exptl_absorpt_correction_type multi-scan
_exptl_absorpt_process_details 'SADABS, Bruker (2003)'
_exptl_crystal_colour red
_exptl_crystal_density_diffrn 2.032
_exptl_crystal_description plate
_exptl_crystal_F_000 1360
_exptl_crystal_size_max 0.500
_exptl_crystal_size_mid 0.243
_exptl_crystal_size_min 0.020
_refine_diff_density_max 1.285
_refine_diff_density_min -0.930
_refine_diff_density_rms 0.165
_refine_ls_extinction_method none
_refine_ls_goodness_of_fit_ref 1.073
_refine_ls_hydrogen_treatment constr
_refine_ls_matrix_type full
_refine_ls_number_parameters 204
_refine_ls_number_reflns 2872
_refine_ls_number_restraints 69
_refine_ls_restrained_S_all 1.080
_refine_ls_R_factor_all 0.0504
_refine_ls_R_factor_gt 0.0325
_refine_ls_shift/su_max 0.001
_refine_ls_shift/su_mean 0.000
_refine_ls_structure_factor_coef Fsqd
_refine_ls_weighting_details 'w=1/[\s^2^(Fo^2^)+(0.0225P)^2^] where P=(Fo^2^+2Fc^2^)/3'
_refine_ls_weighting_scheme calc
_refine_ls_wR_factor_gt 0.0565
_refine_ls_wR_factor_ref 0.0602
_reflns_Friedel_coverage 0.000
_reflns_number_gt 2334
_reflns_number_total 2872
_reflns_threshold_expression 'I > 2\s(I)'
_cod_data_source_file c9cc03943k2.cif
_cod_data_source_block shelx
_cod_database_code 7124016
_shelx_shelxl_version_number 2014/7
_shelx_space_group_comment
;
The symmetry employed for this shelxl refinement is uniquely defined
by the following loop, which should always be used as a source of
symmetry information in preference to the above space-group names.
They are only intended as comments.
;
_shelx_estimated_absorpt_t_min 0.172
_shelx_estimated_absorpt_t_max 0.899

loop_
_space_group_symop_operation_xyz
'x, y, z'
'-x, y, -z+1/2'
'x+1/2, y+1/2, z'
'-x+1/2, y+1/2, -z+1/2'
'-x, -y, -z'
'x, -y, z-1/2'
'-x+1/2, -y+1/2, -z'
'x+1/2, -y+1/2, z-1/2'

loop_
_atom_site_label
_atom_site_type_symbol
_atom_site_fract_x
_atom_site_fract_y
_atom_site_fract_z
_atom_site_U_iso_or_equiv
_atom_site_adp_type
_atom_site_occupancy
_atom_site_site_symmetry_order
_atom_site_calc_flag
_atom_site_refinement_flags_posn
_atom_site_refinement_flags_adp
_atom_site_refinement_flags_occupancy
_atom_site_disorder_assembly
_atom_site_disorder_group
Re1 Re 0.5000 0.64318(2) 0.2500 0.02621(8) Uani 1 2 d S T P . .
N1 N 0.6521(5) 0.6243(2) 0.17747(16) 0.0298(8) Uani 1 1 d . . . . .
C2 C 0.8030(6) 0.6744(3) 0.1690(2) 0.0363(11) Uani 1 1 d . . . . .
H2 H 0.8454 0.7225 0.1972 0.044 Uiso 1 1 calc R U . . .
C3 C 0.8978(6) 0.6588(4) 0.1215(2) 0.0455(13) Uani 1 1 d . . . . .
H3 H 1.0014 0.6968 0.1166 0.055 Uiso 1 1 calc R U . . .
C4 C 0.8427(7) 0.5887(4) 0.0816(2) 0.0556(15) Uani 1 1 d . . . . .
H4 H 0.9070 0.5770 0.0485 0.067 Uiso 1 1 calc R U . . .
C5 C 0.6925(7) 0.5354(4) 0.0900(2) 0.0514(14) Uani 1 1 d . . . . .
H5 H 0.6532 0.4852 0.0631 0.062 Uiso 1 1 calc R U . . .
C6 C 0.5986(6) 0.5549(3) 0.13752(19) 0.0346(10) Uani 1 1 d . . . . .
C7 C 0.4290(6) 0.5040(3) 0.1467(2) 0.0346(10) Uani 1 1 d . . . . .
C8 C 0.3456(7) 0.4356(4) 0.1082(2) 0.0500(13) Uani 1 1 d . . . . .
H8 H 0.3997 0.4165 0.0742 0.060 Uiso 1 1 calc R U . . .
C9 C 0.1833(8) 0.3953(4) 0.1196(3) 0.0550(15) Uani 1 1 d . . . . .
H9 H 0.1229 0.3488 0.0932 0.066 Uiso 1 1 calc R U . . .
C10 C 0.1096(7) 0.4234(3) 0.1695(2) 0.0495(13) Uani 1 1 d . . . . .
H10 H -0.0032 0.3970 0.1779 0.059 Uiso 1 1 calc R U . . .
C11 C 0.2003(6) 0.4894(3) 0.2068(2) 0.0410(12) Uani 1 1 d . . . . .
H11 H 0.1508 0.5066 0.2421 0.049 Uiso 1 1 calc R U . . .
N12 N 0.3572(4) 0.5316(2) 0.19601(16) 0.0296(8) Uani 1 1 d . . . . .
C13 C 0.6582(6) 0.7381(3) 0.2868(2) 0.0321(10) Uani 1 1 d . . . . .
O14 O 0.7619(4) 0.7973(2) 0.30429(15) 0.0452(9) Uani 1 1 d . . . . .
S15 S 0.6902(7) 0.7071(4) 0.4830(2) 0.0396(9) Uani 0.5 1 d D U P A -1
O16 O 0.667(2) 0.7390(12) 0.4206(6) 0.052(3) Uani 0.5 1 d D U P A -1
O17 O 0.8130(16) 0.6259(10) 0.4970(8) 0.054(3) Uani 0.5 1 d D U P A -1
O18 O 0.514(2) 0.7214(9) 0.5046(9) 0.063(4) Uani 0.5 1 d D U P A -1
C19 C 0.834(2) 0.7993(13) 0.5199(8) 0.038(3) Uani 0.5 1 d D U P A -1
F20 F 0.9770(19) 0.8134(8) 0.4914(8) 0.066(3) Uani 0.5 1 d D U P A -1
F21 F 0.7577(15) 0.8815(8) 0.5127(7) 0.066(3) Uani 0.5 1 d D U P A -1
F22 F 0.877(2) 0.7855(11) 0.5778(5) 0.061(3) Uani 0.5 1 d D U P A -1

loop_
_atom_site_aniso_label
_atom_site_aniso_U_11
_atom_site_aniso_U_22
_atom_site_aniso_U_33
_atom_site_aniso_U_23
_atom_site_aniso_U_13
_atom_site_aniso_U_12
Re1 0.02392(13) 0.02816(14) 0.02756(13) 0.000 0.00719(9) 0.000
N1 0.0299(18) 0.028(2) 0.0330(19) 0.0008(15) 0.0111(15) -0.0047(15)
C2 0.039(2) 0.036(3) 0.035(3) 0.002(2) 0.011(2) -0.004(2)
C3 0.036(3) 0.062(4) 0.041(3) 0.009(3) 0.012(2) -0.010(2)
C4 0.054(3) 0.080(4) 0.038(3) 0.000(3) 0.025(2) -0.001(3)
C5 0.059(3) 0.064(4) 0.034(3) -0.014(2) 0.015(2) -0.009(3)
C6 0.040(2) 0.037(3) 0.027(2) -0.001(2) 0.0070(19) -0.005(2)
C7 0.041(3) 0.032(3) 0.030(2) -0.002(2) 0.003(2) -0.006(2)
C8 0.064(3) 0.041(3) 0.044(3) -0.009(2) 0.005(3) -0.009(3)
C9 0.062(3) 0.033(3) 0.064(4) 0.002(3) -0.009(3) -0.019(3)
C10 0.040(3) 0.038(3) 0.067(4) 0.010(3) 0.000(3) -0.017(3)
C11 0.036(3) 0.036(3) 0.053(3) 0.006(2) 0.010(2) -0.006(2)
N12 0.0296(18) 0.027(2) 0.032(2) 0.0065(16) 0.0043(15) -0.0030(16)
C13 0.027(2) 0.037(3) 0.033(2) 0.000(2) 0.0062(18) 0.009(2)
O14 0.0377(18) 0.040(2) 0.054(2) -0.0117(17) -0.0044(16) -0.0043(17)
S15 0.0415(18) 0.051(2) 0.0288(16) 0.0004(14) 0.0122(13) -0.0010(15)
O16 0.056(7) 0.071(9) 0.029(4) 0.005(4) 0.003(4) -0.010(6)
O17 0.059(6) 0.038(5) 0.068(7) -0.001(4) 0.017(6) -0.002(5)
O18 0.055(5) 0.054(9) 0.088(8) -0.004(7) 0.040(5) -0.014(5)
C19 0.051(6) 0.033(5) 0.030(5) -0.001(4) 0.004(4) -0.014(4)
F20 0.069(5) 0.050(7) 0.086(6) 0.008(6) 0.036(4) -0.019(5)
F21 0.086(7) 0.038(4) 0.072(6) 0.002(3) 0.006(6) 0.000(5)
F22 0.079(8) 0.066(7) 0.034(3) 0.000(3) -0.003(4) -0.036(5)

loop_
_atom_type_symbol
_atom_type_description
_atom_type_scat_dispersion_real
_atom_type_scat_dispersion_imag
_atom_type_scat_source
C C 0.0033 0.0016 'International Tables Vol C Tables 4.2.6.8 and 6.1.1.4'
H H 0.0000 0.0000 'International Tables Vol C Tables 4.2.6.8 and 6.1.1.4'
N N 0.0061 0.0033 'International Tables Vol C Tables 4.2.6.8 and 6.1.1.4'
O O 0.0106 0.0060 'International Tables Vol C Tables 4.2.6.8 and 6.1.1.4'
F F 0.0171 0.0103 'International Tables Vol C Tables 4.2.6.8 and 6.1.1.4'
S S 0.1246 0.1234 'International Tables Vol C Tables 4.2.6.8 and 6.1.1.4'
Re Re -1.0185 7.2310 'International Tables Vol C Tables 4.2.6.8 and 6.1.1.4'

loop_
_geom_angle_atom_site_label_1
_geom_angle_atom_site_label_2
_geom_angle_atom_site_label_3
_geom_angle
_geom_angle_site_symmetry_1
_geom_angle_site_symmetry_3
C13 Re1 C13 88.2(2) . 2_655
C13 Re1 N1 93.87(15) . .
C13 Re1 N1 96.60(16) 2_655 .
C13 Re1 N1 96.60(16) . 2_655
C13 Re1 N1 93.87(15) 2_655 2_655
N1 Re1 N1 165.41(18) . 2_655
C13 Re1 N12 94.28(15) . 2_655
C13 Re1 N12 168.95(15) 2_655 2_655
N1 Re1 N12 93.99(13) . 2_655
N1 Re1 N12 75.15(13) 2_655 2_655
C13 Re1 N12 168.95(15) . .
C13 Re1 N12 94.28(15) 2_655 .
N1 Re1 N12 75.15(13) . .
N1 Re1 N12 93.99(13) 2_655 .
N12 Re1 N12 85.38(17) 2_655 .
C6 N1 C2 117.0(4) . .
C6 N1 Re1 117.9(3) . .
C2 N1 Re1 125.1(3) . .
N1 C2 C3 122.9(4) . .
N1 C2 H2 118.6 . .
C3 C2 H2 118.6 . .
C4 C3 C2 119.6(4) . .
C4 C3 H3 120.2 . .
C2 C3 H3 120.2 . .
C3 C4 C5 118.6(5) . .
C3 C4 H4 120.7 . .
C5 C4 H4 120.7 . .
C4 C5 C6 119.8(5) . .
C4 C5 H5 120.1 . .
C6 C5 H5 120.1 . .
N1 C6 C5 122.0(4) . .
N1 C6 C7 115.5(4) . .
C5 C6 C7 122.5(4) . .
N12 C7 C8 121.7(4) . .
N12 C7 C6 114.3(4) . .
C8 C7 C6 123.9(4) . .
C9 C8 C7 119.3(5) . .
C9 C8 H8 120.3 . .
C7 C8 H8 120.3 . .
C10 C9 C8 119.1(5) . .
C10 C9 H9 120.5 . .
C8 C9 H9 120.5 . .
C11 C10 C9 119.1(5) . .
C11 C10 H10 120.5 . .
C9 C10 H10 120.5 . .
N12 C11 C10 123.1(5) . .
N12 C11 H11 118.5 . .
C10 C11 H11 118.5 . .
C11 N12 C7 117.7(4) . .
C11 N12 Re1 125.2(3) . .
C7 N12 Re1 117.1(3) . .
O14 C13 Re1 173.5(4) . .
O16 S15 O18 107.4(11) . .
O16 S15 O17 115.3(11) . .
O18 S15 O17 125.5(9) . .
O16 S15 C19 100.6(6) . .
O18 S15 C19 103.3(7) . .
O17 S15 C19 100.6(6) . .
F21 C19 F22 107.1(16) . .
F21 C19 F20 99.2(16) . .
F22 C19 F20 114.7(15) . .
F21 C19 S15 113.0(11) . .
F22 C19 S15 112.3(12) . .
F20 C19 S15 109.8(11) . .

loop_
_geom_bond_atom_site_label_1
_geom_bond_atom_site_label_2
_geom_bond_distance
_geom_bond_site_symmetry_2
Re1 C13 1.883(5) .
Re1 C13 1.883(5) 2_655
Re1 N1 2.121(3) .
Re1 N1 2.121(3) 2_655
Re1 N12 2.165(3) 2_655
Re1 N12 2.165(3) .
N1 C6 1.350(5) .
N1 C2 1.350(5) .
C2 C3 1.373(6) .
C2 H2 0.9500 .
C3 C4 1.359(7) .
C3 H3 0.9500 .
C4 C5 1.371(7) .
C4 H4 0.9500 .
C5 C6 1.381(6) .
C5 H5 0.9500 .
C6 C7 1.477(6) .
C7 N12 1.350(5) .
C7 C8 1.379(6) .
C8 C9 1.375(7) .
C8 H8 0.9500 .
C9 C10 1.373(7) .
C9 H9 0.9500 .
C10 C11 1.359(6) .
C10 H10 0.9500 .
C11 N12 1.348(5) .
C11 H11 0.9500 .
C13 O14 1.160(5) .
S15 O16 1.453(10) .
S15 O18 1.457(11) .
S15 O17 1.468(10) .
S15 C19 1.802(13) .
C19 F21 1.298(15) .
C19 F22 1.300(15) .
C19 F20 1.318(15) .

loop_
_geom_hbond_atom_site_label_D
_geom_hbond_atom_site_label_H
_geom_hbond_atom_site_label_A
_geom_hbond_distance_DH
_geom_hbond_distance_HA
_geom_hbond_distance_DA
_geom_hbond_angle_DHA
_geom_hbond_site_symmetry_A
C5 H5 O17 0.95 2.57 3.310(18) 135.2 6_565
C5 H5 F21 0.95 2.41 3.238(16) 144.8 4_645
C8 H8 F20 0.95 2.35 3.253(13) 157.8 4_645
C10 H10 O14 0.95 2.45 3.380(6) 167.7 4_545

loop_
_geom_torsion_atom_site_label_1
_geom_torsion_atom_site_label_2
_geom_torsion_atom_site_label_3
_geom_torsion_atom_site_label_4
_geom_torsion
C6 N1 C2 C3 1.6(7)
Re1 N1 C2 C3 179.4(3)
N1 C2 C3 C4 -1.7(8)
C2 C3 C4 C5 0.1(8)
C3 C4 C5 C6 1.4(8)
C2 N1 C6 C5 0.0(6)
Re1 N1 C6 C5 -178.0(4)
C2 N1 C6 C7 -177.7(4)
Re1 N1 C6 C7 4.4(5)
C4 C5 C6 N1 -1.5(8)
C4 C5 C6 C7 176.1(5)
N1 C6 C7 N12 -3.1(6)
C5 C6 C7 N12 179.2(4)
N1 C6 C7 C8 175.3(4)
C5 C6 C7 C8 -2.4(7)
N12 C7 C8 C9 1.1(7)
C6 C7 C8 C9 -177.2(4)
C7 C8 C9 C10 -0.9(8)
C8 C9 C10 C11 -0.7(8)
C9 C10 C11 N12 2.4(7)
C10 C11 N12 C7 -2.2(7)
C10 C11 N12 Re1 176.0(3)
C8 C7 N12 C11 0.4(7)
C6 C7 N12 C11 178.8(4)
C8 C7 N12 Re1 -177.9(3)
C6 C7 N12 Re1 0.5(5)
O16 S15 C19 F21 59.6(16)
O18 S15 C19 F21 -51.2(16)
O17 S15 C19 F21 178.2(19)
O16 S15 C19 F22 -179(2)
O18 S15 C19 F22 70.1(16)
O17 S15 C19 F22 -60.6(16)
O16 S15 C19 F20 -50.1(15)
O18 S15 C19 F20 -161.0(17)
O17 S15 C19 F20 68.4(14)
